data_4123864
loop_
_publ_author_name
'Mfuh, Adelphe M.'
'Zhang, Yu'
'Stephens, David E.'
'Vo, Anh X. T.'
'Arman, Hadi D.'
'Larionov, Oleg V.'

_publ_section_title
;
 Concise Total Synthesis of Trichodermamides A, B, and C Enabled by an
 Efficient Construction of the 1,2-Oxazadecaline Core.
;
_journal_issue 25
_journal_name_full 'Journal of the American Chemical Society'
_journal_page_first 8050
_journal_page_last 8053
_journal_paper_doi 10.1021/jacs.5b05205
_journal_volume 137
_journal_year 2015
_chemical_formula_moiety 'C11 H11 N O4'
_chemical_formula_sum 'C11 H11 N O4'
_chemical_formula_weight 221.21
_chemical_name_systematic
; 
 ? 
;
_space_group_IT_number 14
_symmetry_cell_setting monoclinic
_symmetry_space_group_name_Hall '-P 2yn'
_symmetry_space_group_name_H-M 'P 1 21/n 1'
_atom_sites_solution_hydrogens geom
_atom_sites_solution_primary direct
_atom_sites_solution_secondary difmap
_audit_creation_method SHELXL-97
_cell_angle_alpha 90.00
_cell_angle_beta 93.316(3)
_cell_angle_gamma 90.00
_cell_formula_units_Z 4
_cell_length_a 8.7284(13)
_cell_length_b 7.9180(12)
_cell_length_c 14.286(2)
_cell_measurement_reflns_used 4030
_cell_measurement_temperature 98(2)
_cell_measurement_theta_max 40.2
_cell_measurement_theta_min 2.6
_cell_volume 985.7(3)
_computing_cell_refinement
;
CrystalClear-SM Expert 2.0 r5 (Rigaku, 2010)
;
_computing_data_collection
;
CrystalClear-SM Expert 2.0 r5 (Rigaku, 2010)
;
_computing_data_reduction
;
CrystalClear-SM Expert 2.0 r5 (Rigaku, 2010)
;
_computing_structure_refinement 'SHELXL-97 (Sheldrick, 1997)'
_computing_structure_solution 'SHELXS-97 (Sheldrick, 1990)'
_diffrn_ambient_temperature 98(2)
_diffrn_detector_area_resol_mean 28.5714
_diffrn_measured_fraction_theta_full 0.988
_diffrn_measured_fraction_theta_max 0.988
_diffrn_measurement_device_type
;
Saturn724 (2x2 bin mode)
;
_diffrn_measurement_method \w
_diffrn_radiation_monochromator graphite
_diffrn_radiation_source 'sealed tube'
_diffrn_radiation_type MoK\a
_diffrn_radiation_wavelength 0.71073
_diffrn_reflns_av_R_equivalents 0.0470
_diffrn_reflns_av_sigmaI/netI 0.0329
_diffrn_reflns_limit_h_max 10
_diffrn_reflns_limit_h_min -11
_diffrn_reflns_limit_k_max 8
_diffrn_reflns_limit_k_min -10
_diffrn_reflns_limit_l_max 18
_diffrn_reflns_limit_l_min -18
_diffrn_reflns_number 6673
_diffrn_reflns_reduction_process 'Lp corrections applied'
_diffrn_reflns_theta_full 27.50
_diffrn_reflns_theta_max 27.50
_diffrn_reflns_theta_min 3.48
_diffrn_standards_decay_% <1
_diffrn_standards_interval_count 0
_diffrn_standards_number 0
_exptl_absorpt_coefficient_mu 0.115
_exptl_absorpt_correction_T_max 1.000
_exptl_absorpt_correction_T_min 0.813
_exptl_absorpt_correction_type multi-scan
_exptl_absorpt_process_details 'ABSCOR (Higashi, 1995)'
_exptl_crystal_colour colourless
_exptl_crystal_density_diffrn 1.491
_exptl_crystal_density_method 'not measured'
_exptl_crystal_description prism
_exptl_crystal_F_000 464
_exptl_crystal_size_max 0.35
_exptl_crystal_size_mid 0.17
_exptl_crystal_size_min 0.15
_refine_diff_density_max 0.343
_refine_diff_density_min -0.322
_refine_diff_density_rms 0.053
_refine_ls_extinction_method none
_refine_ls_goodness_of_fit_ref 1.001
_refine_ls_hydrogen_treatment mixed
_refine_ls_matrix_type full
_refine_ls_number_parameters 178
_refine_ls_number_reflns 2243
_refine_ls_number_restraints 0
_refine_ls_restrained_S_all 1.001
_refine_ls_R_factor_all 0.0461
_refine_ls_R_factor_gt 0.0433
_refine_ls_shift/su_max 0.003
_refine_ls_shift/su_mean 0.000
_refine_ls_structure_factor_coef Fsqd
_refine_ls_weighting_details 'calc w=1/[\s^2^(Fo^2^)+(0.0550P)^2^+0.5000P] where P=(Fo^2^+2Fc^2^)/3'
_refine_ls_weighting_scheme calc
_refine_ls_wR_factor_gt 0.1082
_refine_ls_wR_factor_ref 0.1105
_reflns_number_gt 2062
_reflns_number_total 2243
_reflns_threshold_expression >2sigma(I)
_cod_data_source_file ja5b05205_si_011.cif
_cod_data_source_block cd1279a
_cod_depositor_comments 'Adding full bibliography for 4123862--4123864.cif.'
_cod_original_sg_symbol_H-M P2(1)/n
_cod_database_code 4123864

loop_
_symmetry_equiv_pos_as_xyz
'x, y, z'
'-x+1/2, y+1/2, -z+1/2'
'-x, -y, -z'
'x-1/2, -y-1/2, z-1/2'

loop_
_atom_site_label
_atom_site_type_symbol
_atom_site_fract_x
_atom_site_fract_y
_atom_site_fract_z
_atom_site_U_iso_or_equiv
_atom_site_adp_type
_atom_site_occupancy
_atom_site_symmetry_multiplicity
_atom_site_calc_flag
O1 O 0.97483(9) 0.45787(10) 0.15361(6) 0.0146(2) Uani 1 1 d
C2 C 1.00382(13) 0.15405(15) 0.13489(8) 0.0144(2) Uani 1 1 d
C3 C 0.89705(14) 0.15555(14) 0.06181(8) 0.0145(2) Uani 1 1 d
C9 C 0.86820(13) 0.45940(14) 0.07839(8) 0.0132(2) Uani 1 1 d
C8 C 0.80409(13) 0.61524(14) 0.05467(8) 0.0143(2) Uani 1 1 d
C7 C 0.69869(13) 0.62600(15) -0.02273(8) 0.0161(3) Uani 1 1 d
O4 O 0.84695(10) 0.75672(10) 0.10585(6) 0.0173(2) Uani 1 1 d
O2 O 1.14660(10) 0.32405(11) 0.24542(6) 0.0189(2) Uani 1 1 d
C4 C 0.82821(13) 0.31138(14) 0.02987(8) 0.0135(2) Uani 1 1 d
C6 C 0.65799(14) 0.48003(16) -0.07338(8) 0.0169(3) Uani 1 1 d
C5 C 0.72138(14) 0.32565(15) -0.04687(8) 0.0159(3) Uani 1 1 d
N1 N 1.07139(13) 0.01263(13) 0.17479(8) 0.0190(2) Uani 1 1 d
O3 O 0.64447(11) 0.78455(11) -0.04235(7) 0.0217(2) Uani 1 1 d
C1 C 1.04928(13) 0.31307(14) 0.18160(8) 0.0140(2) Uani 1 1 d
C10 C 0.54184(16) 0.80294(18) -0.12397(10) 0.0245(3) Uani 1 1 d
C11 C 0.74061(16) 0.79579(17) 0.17556(10) 0.0238(3) Uani 1 1 d
H6A H 0.589(2) 0.490(2) -0.1277(12) 0.029 Uiso 1 1 d
H3A H 0.867(2) 0.051(2) 0.0309(12) 0.029 Uiso 1 1 d
H1A H 1.055(2) -0.079(2) 0.1445(12) 0.029 Uiso 1 1 d
H5A H 0.690(2) 0.224(2) -0.0805(13) 0.029 Uiso 1 1 d
H10A H 0.448(2) 0.739(2) -0.1145(13) 0.036 Uiso 1 1 d
H1B H 1.156(2) 0.026(2) 0.2076(12) 0.029 Uiso 1 1 d
H10B H 0.522(2) 0.927(2) -0.1254(12) 0.036 Uiso 1 1 d
H10C H 0.593(2) 0.766(2) -0.1800(14) 0.036 Uiso 1 1 d
H11A H 0.773(2) 0.896(2) 0.2053(13) 0.036 Uiso 1 1 d
H11B H 0.738(2) 0.704(2) 0.2206(13) 0.036 Uiso 1 1 d
H11C H 0.638(2) 0.814(2) 0.1455(13) 0.036 Uiso 1 1 d

loop_
_atom_site_aniso_label
_atom_site_aniso_U_11
_atom_site_aniso_U_22
_atom_site_aniso_U_33
_atom_site_aniso_U_23
_atom_site_aniso_U_13
_atom_site_aniso_U_12
O1 0.0141(4) 0.0140(4) 0.0152(4) -0.0010(3) -0.0042(3) -0.0002(3)
C2 0.0139(5) 0.0142(5) 0.0151(5) 0.0006(4) 0.0008(4) -0.0001(4)
C3 0.0151(5) 0.0131(5) 0.0151(5) -0.0010(4) -0.0001(4) -0.0008(4)
C9 0.0104(5) 0.0160(5) 0.0129(5) 0.0008(4) -0.0008(4) -0.0007(4)
C8 0.0130(5) 0.0127(5) 0.0175(6) -0.0007(4) 0.0018(4) -0.0010(4)
C7 0.0130(5) 0.0162(5) 0.0192(6) 0.0042(4) 0.0015(4) 0.0024(4)
O4 0.0164(4) 0.0136(4) 0.0219(5) -0.0036(3) 0.0016(3) -0.0015(3)
O2 0.0171(4) 0.0215(4) 0.0172(4) 0.0001(3) -0.0061(3) -0.0013(3)
C4 0.0118(5) 0.0150(5) 0.0136(5) 0.0002(4) 0.0003(4) -0.0008(4)
C6 0.0135(5) 0.0212(6) 0.0155(5) 0.0021(4) -0.0025(4) -0.0006(4)
C5 0.0153(6) 0.0179(5) 0.0142(5) -0.0005(4) -0.0015(4) -0.0014(4)
N1 0.0185(5) 0.0152(5) 0.0223(5) 0.0009(4) -0.0071(4) 0.0010(4)
O3 0.0208(5) 0.0172(4) 0.0263(5) 0.0048(3) -0.0042(4) 0.0042(3)
C1 0.0125(5) 0.0156(5) 0.0137(5) 0.0014(4) -0.0003(4) 0.0000(4)
C10 0.0197(6) 0.0273(7) 0.0261(7) 0.0085(5) -0.0031(5) 0.0066(5)
C11 0.0245(7) 0.0218(6) 0.0257(7) -0.0050(5) 0.0061(5) -0.0004(5)

loop_
_atom_type_symbol
_atom_type_description
_atom_type_scat_dispersion_real
_atom_type_scat_dispersion_imag
_atom_type_scat_source
C C 0.0033 0.0016 'International Tables Vol C Tables 4.2.6.8 and 6.1.1.4'
H H 0.0000 0.0000 'International Tables Vol C Tables 4.2.6.8 and 6.1.1.4'
N N 0.0061 0.0033 'International Tables Vol C Tables 4.2.6.8 and 6.1.1.4'
O O 0.0106 0.0060 'International Tables Vol C Tables 4.2.6.8 and 6.1.1.4'

loop_
_geom_angle_atom_site_label_1
_geom_angle_atom_site_label_2
_geom_angle_atom_site_label_3
_geom_angle
C1 O1 C9 121.53(9)
C3 C2 N1 125.79(11)
C3 C2 C1 119.79(10)
N1 C2 C1 114.33(10)
C2 C3 C4 120.51(10)
C2 C3 H3A 119.9(10)
C4 C3 H3A 119.6(10)
O1 C9 C8 116.22(10)
O1 C9 C4 121.15(10)
C8 C9 C4 122.64(11)
O4 C8 C9 119.99(10)
O4 C8 C7 121.05(10)
C9 C8 C7 118.95(10)
O3 C7 C6 125.39(11)
O3 C7 C8 114.99(10)
C6 C7 C8 119.61(10)
C8 O4 C11 112.16(9)
C9 C4 C5 117.16(10)
C9 C4 C3 118.42(10)
C5 C4 C3 124.41(10)
C5 C6 C7 120.15(11)
C5 C6 H6A 121.3(11)
C7 C6 H6A 118.5(11)
C6 C5 C4 121.45(11)
C6 C5 H5A 120.2(11)
C4 C5 H5A 118.3(11)
C2 N1 H1A 115.5(12)
C2 N1 H1B 117.7(12)
H1A N1 H1B 119.4(16)
C7 O3 C10 116.91(10)
O2 C1 O1 117.41(10)
O2 C1 C2 124.20(11)
O1 C1 C2 118.36(10)
O3 C10 H10A 108.8(11)
O3 C10 H10B 102.4(11)
H10A C10 H10B 111.8(15)
O3 C10 H10C 109.9(11)
H10A C10 H10C 112.5(15)
H10B C10 H10C 111.0(15)
O4 C11 H11A 107.7(12)
O4 C11 H11B 110.0(11)
H11A C11 H11B 110.5(16)
O4 C11 H11C 109.8(11)
H11A C11 H11C 108.9(15)
H11B C11 H11C 109.8(16)

loop_
_geom_bond_atom_site_label_1
_geom_bond_atom_site_label_2
_geom_bond_distance
O1 C1 1.3663(14)
O1 C9 1.3804(13)
C2 C3 1.3587(16)
C2 N1 1.3739(15)
C2 C1 1.4688(15)
C3 C4 1.4353(16)
C3 H3A 0.964(18)
C9 C8 1.3887(15)
C9 C4 1.3957(15)
C8 O4 1.3775(13)
C8 C7 1.3995(16)
C7 O3 1.3649(14)
C7 C6 1.3986(17)
O4 C11 1.4339(15)
O2 C1 1.2128(14)
C4 C5 1.4021(16)
C6 C5 1.3855(16)
C6 H6A 0.960(18)
C5 H5A 0.970(18)
N1 H1A 0.853(19)
N1 H1B 0.856(19)
O3 C10 1.4361(15)
C10 H10A 0.980(19)
C10 H10B 0.996(19)
C10 H10C 0.98(2)
C11 H11A 0.938(19)
C11 H11B 0.970(19)
C11 H11C 0.98(2)
